data_4507101
loop_
_publ_author_name
'Adelani, Pius O.'
'Albrecht-Schmitt, Thomas E.'

_publ_section_title
;
 Layered Uranyl Coordination Polymers Rigidly Pillared by Diphosphonates
;
_journal_issue 11
_journal_name_full 'Crystal Growth &amp; Design'
_journal_page_first 5800
_journal_paper_doi 10.1021/cg301387p
_journal_volume 12
_journal_year 2012
_chemical_formula_moiety 'C12 H12 Ag2 O14 P4 U'
_chemical_formula_sum 'C12 H12 Ag2 O14 P4 U'
_chemical_formula_weight 957.87
_chemical_name_systematic
; 
 ? 
;
_space_group_IT_number 11
_symmetry_cell_setting monoclinic
_symmetry_space_group_name_Hall '-P 2yb'
_symmetry_space_group_name_H-M 'P 1 21/m 1'
_atom_sites_solution_hydrogens geom
_atom_sites_solution_primary direct
_atom_sites_solution_secondary difmap
_audit_creation_method SHELXL-97
_cell_angle_alpha 90.00
_cell_angle_beta 92.286(2)
_cell_angle_gamma 90.00
_cell_formula_units_Z 2
_cell_length_a 6.3558(12)
_cell_length_b 20.655(4)
_cell_length_c 7.8807(14)
_cell_measurement_reflns_used 4410
_cell_measurement_temperature 100(2)
_cell_measurement_theta_max 27.56
_cell_measurement_theta_min 2.59
_cell_volume 1033.7(3)
_computing_cell_refinement 'Bruker SAINT'
_computing_data_collection 'Bruker APEX2'
_computing_data_reduction 'Bruker SAINT'
_computing_molecular_graphics 'Bruker SHELXTL'
_computing_publication_material 'Bruker SHELXTL'
_computing_structure_refinement 'SHELXL-97 (Sheldrick, 1997)'
_computing_structure_solution 'SHELXS-97 (Sheldrick, 1990)'
_diffrn_ambient_temperature 100(2)
_diffrn_measured_fraction_theta_full 0.996
_diffrn_measured_fraction_theta_max 0.996
_diffrn_measurement_device_type 'Bruker APEX-II CCD'
_diffrn_measurement_method '\f and \w scans'
_diffrn_radiation_monochromator graphite
_diffrn_radiation_source 'fine-focus sealed tube'
_diffrn_radiation_type MoK\a
_diffrn_radiation_wavelength 0.71073
_diffrn_reflns_av_R_equivalents 0.0418
_diffrn_reflns_av_sigmaI/netI 0.0319
_diffrn_reflns_limit_h_max 8
_diffrn_reflns_limit_h_min -8
_diffrn_reflns_limit_k_max 26
_diffrn_reflns_limit_k_min -26
_diffrn_reflns_limit_l_max 10
_diffrn_reflns_limit_l_min -10
_diffrn_reflns_number 12300
_diffrn_reflns_theta_full 27.59
_diffrn_reflns_theta_max 27.59
_diffrn_reflns_theta_min 1.97
_diffrn_standards_number 0
_exptl_absorpt_coefficient_mu 10.072
_exptl_absorpt_correction_T_max 0.7456
_exptl_absorpt_correction_T_min 0.6734
_exptl_absorpt_correction_type numerical
_exptl_absorpt_process_details SHELXPREP
_exptl_crystal_colour yellow
_exptl_crystal_density_diffrn 3.077
_exptl_crystal_density_method 'not measured'
_exptl_crystal_description tablet
_exptl_crystal_F_000 884
_exptl_crystal_size_max 0.054
_exptl_crystal_size_mid 0.029
_exptl_crystal_size_min 0.027
_refine_diff_density_max 0.694
_refine_diff_density_min -0.707
_refine_diff_density_rms 0.153
_refine_ls_extinction_method none
_refine_ls_goodness_of_fit_ref 1.053
_refine_ls_hydrogen_treatment constr
_refine_ls_matrix_type full
_refine_ls_number_parameters 157
_refine_ls_number_reflns 2454
_refine_ls_number_restraints 0
_refine_ls_restrained_S_all 1.053
_refine_ls_R_factor_all 0.0235
_refine_ls_R_factor_gt 0.0204
_refine_ls_shift/su_max 0.001
_refine_ls_shift/su_mean 0.000
_refine_ls_structure_factor_coef Fsqd
_refine_ls_weighting_details 'calc w=1/[\s^2^(Fo^2^)+(0.0164P)^2^+0.1334P] where P=(Fo^2^+2Fc^2^)/3'
_refine_ls_weighting_scheme calc
_refine_ls_wR_factor_gt 0.0413
_refine_ls_wR_factor_ref 0.0426
_reflns_number_gt 2270
_reflns_number_total 2454
_reflns_threshold_expression >2sigma(I)
_cod_data_source_file cg301387p_si_002.cif
_cod_data_source_block p21m
_cod_original_sg_symbol_H-M 'P 21/m'
_cod_database_code 4507101

loop_
_symmetry_equiv_pos_as_xyz
'x, y, z'
'-x, y+1/2, -z'
'-x, -y, -z'
'x, -y-1/2, z'

loop_
_atom_site_label
_atom_site_type_symbol
_atom_site_fract_x
_atom_site_fract_y
_atom_site_fract_z
_atom_site_U_iso_or_equiv
_atom_site_adp_type
_atom_site_occupancy
_atom_site_symmetry_multiplicity
_atom_site_calc_flag
_atom_site_refinement_flags
U1 U 0.46382(3) 0.7500 0.72011(2) 0.00653(6) Uani 1 2 d S
Ag1 Ag 0.90404(6) 0.7500 0.33153(5) 0.01017(9) Uani 1 2 d S
Ag2 Ag 0.39704(6) 0.7500 1.19026(5) 0.00907(9) Uani 1 2 d S
P1 P 0.26057(14) 0.62915(4) 0.43995(11) 0.00714(18) Uani 1 1 d .
P2 P 0.73342(14) 0.63656(4) 1.01125(11) 0.00695(18) Uani 1 1 d .
O1 O 0.6241(5) 0.7500 0.5373(4) 0.0095(7) Uani 1 2 d S
O2 O 0.2953(5) 0.7500 0.8958(4) 0.0111(7) Uani 1 2 d S
O3 O 0.2583(4) 0.67078(12) 0.5995(3) 0.0101(5) Uani 1 1 d .
O4 O 0.1666(4) 0.66568(11) 0.2870(3) 0.0084(5) Uani 1 1 d .
O5 O 0.4874(4) 0.60528(12) 0.4076(3) 0.0110(5) Uani 1 1 d .
H5A H 0.5394 0.6281 0.3316 0.017 Uiso 1 1 calc R
O6 O 0.6691(4) 0.67366(11) 0.8509(3) 0.0101(5) Uani 1 1 d .
O7 O 0.9750(4) 0.62268(11) 1.0108(3) 0.0106(5) Uani 1 1 d .
H7B H 1.0332 0.6369 1.1007 0.016 Uiso 1 1 calc R
O8 O 0.6775(4) 0.66998(11) 1.1750(3) 0.0091(5) Uani 1 1 d .
C1 C 0.1165(5) 0.55618(16) 0.4762(4) 0.0071(7) Uani 1 1 d .
C2 C 0.1837(5) 0.49747(17) 0.4099(4) 0.0102(7) Uani 1 1 d .
H7A H 0.3093 0.4959 0.3486 0.012 Uiso 1 1 calc R
C3 C -0.0684(5) 0.55856(17) 0.5670(4) 0.0101(7) Uani 1 1 d .
H3A H -0.1146 0.5985 0.6125 0.012 Uiso 1 1 calc R
C4 C 0.6057(5) 0.55924(17) 1.0004(4) 0.0071(7) Uani 1 1 d .
C5 C 0.4038(6) 0.55384(17) 0.9234(4) 0.0105(7) Uani 1 1 d .
H2A H 0.3385 0.5906 0.8714 0.013 Uiso 1 1 calc R
C6 C 0.7002(6) 0.50481(17) 1.0770(4) 0.0100(7) Uani 1 1 d .
H6A H 0.8369 0.5083 1.1296 0.012 Uiso 1 1 calc R

loop_
_atom_site_aniso_label
_atom_site_aniso_U_11
_atom_site_aniso_U_22
_atom_site_aniso_U_33
_atom_site_aniso_U_23
_atom_site_aniso_U_13
_atom_site_aniso_U_12
U1 0.00789(10) 0.00596(10) 0.00570(10) 0.000 -0.00041(7) 0.000
Ag1 0.00840(19) 0.00848(19) 0.0136(2) 0.000 -0.00008(15) 0.000
Ag2 0.00990(19) 0.00799(19) 0.00940(19) 0.000 0.00155(15) 0.000
P1 0.0070(4) 0.0068(4) 0.0075(4) 0.0006(3) -0.0012(3) -0.0011(3)
P2 0.0068(4) 0.0056(4) 0.0083(4) 0.0005(3) 0.0000(3) 0.0002(3)
O1 0.0108(18) 0.0087(18) 0.0091(18) 0.000 0.0004(14) 0.000
O2 0.0122(19) 0.0140(19) 0.0069(17) 0.000 -0.0008(14) 0.000
O3 0.0118(13) 0.0115(13) 0.0071(12) -0.0003(10) -0.0007(10) -0.0028(10)
O4 0.0090(12) 0.0066(12) 0.0095(13) 0.0018(10) -0.0015(10) -0.0019(10)
O5 0.0086(13) 0.0092(13) 0.0154(13) 0.0055(10) 0.0028(10) 0.0003(10)
O6 0.0114(13) 0.0070(13) 0.0116(13) 0.0023(10) -0.0012(10) -0.0004(10)
O7 0.0105(13) 0.0127(13) 0.0084(12) -0.0031(10) -0.0019(10) 0.0010(10)
O8 0.0078(12) 0.0080(12) 0.0118(13) -0.0014(10) 0.0025(10) -0.0001(10)
C1 0.0065(17) 0.0078(17) 0.0069(16) 0.0025(14) -0.0023(13) -0.0008(14)
C2 0.0076(17) 0.0143(19) 0.0087(17) 0.0001(15) 0.0018(13) -0.0026(15)
C3 0.0093(18) 0.0082(17) 0.0128(18) -0.0014(14) 0.0003(14) 0.0016(14)
C4 0.0083(17) 0.0085(17) 0.0049(16) -0.0002(13) 0.0036(13) 0.0003(14)
C5 0.0128(19) 0.0059(17) 0.0128(19) 0.0023(14) 0.0003(15) 0.0027(14)
C6 0.0072(17) 0.0088(18) 0.0138(18) -0.0013(14) -0.0032(14) -0.0001(14)

loop_
_atom_type_symbol
_atom_type_description
_atom_type_scat_dispersion_real
_atom_type_scat_dispersion_imag
_atom_type_scat_source
C C 0.0033 0.0016 'International Tables Vol C Tables 4.2.6.8 and 6.1.1.4'
H H 0.0000 0.0000 'International Tables Vol C Tables 4.2.6.8 and 6.1.1.4'
O O 0.0106 0.0060 'International Tables Vol C Tables 4.2.6.8 and 6.1.1.4'
P P 0.1023 0.0942 'International Tables Vol C Tables 4.2.6.8 and 6.1.1.4'
Ag Ag -0.8971 1.1015 'International Tables Vol C Tables 4.2.6.8 and 6.1.1.4'
U U -9.6767 9.6646 'International Tables Vol C Tables 4.2.6.8 and 6.1.1.4'

loop_
_geom_angle_atom_site_label_1
_geom_angle_atom_site_label_2
_geom_angle_atom_site_label_3
_geom_angle
_geom_angle_site_symmetry_1
_geom_angle_site_symmetry_3
O2 U1 O1 177.63(15) . .
O2 U1 O6 89.97(10) . .
O1 U1 O6 91.73(10) . .
O2 U1 O6 89.97(10) . 4_575
O1 U1 O6 91.73(10) . 4_575
O6 U1 O6 88.08(12) . 4_575
O2 U1 O3 88.39(10) . .
O1 U1 O3 89.97(10) . .
O6 U1 O3 90.02(9) . .
O6 U1 O3 177.49(8) 4_575 .
O2 U1 O3 88.39(10) . 4_575
O1 U1 O3 89.97(10) . 4_575
O6 U1 O3 177.49(8) . 4_575
O6 U1 O3 90.02(9) 4_575 4_575
O3 U1 O3 91.84(12) . 4_575
O4 Ag1 O4 90.76(11) 4_675 1_655
O4 Ag1 O1 127.67(6) 4_675 .
O4 Ag1 O1 127.67(6) 1_655 .
O4 Ag1 O8 80.82(8) 4_675 4_574
O4 Ag1 O8 141.87(8) 1_655 4_574
O1 Ag1 O8 84.67(8) . 4_574
O4 Ag1 O8 141.87(8) 4_675 1_554
O4 Ag1 O8 80.82(8) 1_655 1_554
O1 Ag1 O8 84.67(8) . 1_554
O8 Ag1 O8 83.31(11) 4_574 1_554
O4 Ag1 Ag2 45.87(5) 4_675 1_654
O4 Ag1 Ag2 45.87(5) 1_655 1_654
O1 Ag1 Ag2 157.99(8) . 1_654
O8 Ag1 Ag2 111.35(6) 4_574 1_654
O8 Ag1 Ag2 111.34(6) 1_554 1_654
O4 Ag1 Ag2 126.99(6) 4_675 1_554
O4 Ag1 Ag2 126.99(6) 1_655 1_554
O1 Ag1 Ag2 60.60(8) . 1_554
O8 Ag1 Ag2 46.25(5) 4_574 1_554
O8 Ag1 Ag2 46.25(5) 1_554 1_554
Ag2 Ag1 Ag2 141.414(19) 1_654 1_554
O2 Ag2 O4 99.37(8) . 4_576
O2 Ag2 O4 99.37(8) . 1_556
O4 Ag2 O4 92.12(11) 4_576 1_556
O2 Ag2 O8 97.03(8) . 4_575
O4 Ag2 O8 88.90(8) 4_576 4_575
O4 Ag2 O8 163.17(8) 1_556 4_575
O2 Ag2 O8 97.03(8) . .
O4 Ag2 O8 163.17(8) 4_576 .
O4 Ag2 O8 88.89(8) 1_556 .
O8 Ag2 O8 85.38(11) 4_575 .
O2 Ag2 Ag1 95.86(8) . 1_456
O4 Ag2 Ag1 46.56(6) 4_576 1_456
O4 Ag2 Ag1 46.56(6) 1_556 1_456
O8 Ag2 Ag1 135.11(6) 4_575 1_456
O8 Ag2 Ag1 135.11(6) . 1_456
O2 Ag2 Ag1 122.72(8) . 1_556
O4 Ag2 Ag1 118.65(6) 4_576 1_556
O4 Ag2 Ag1 118.65(6) 1_556 1_556
O8 Ag2 Ag1 47.47(6) 4_575 1_556
O8 Ag2 Ag1 47.47(6) . 1_556
Ag1 Ag2 Ag1 141.413(19) 1_456 1_556
O4 P1 O3 110.90(14) . .
O4 P1 O5 111.36(14) . .
O3 P1 O5 110.72(14) . .
O4 P1 C1 110.86(15) . .
O3 P1 C1 108.73(15) . .
O5 P1 C1 104.04(15) . .
O8 P2 O6 114.41(14) . .
O8 P2 O7 110.42(14) . .
O6 P2 O7 108.80(14) . .
O8 P2 C4 108.96(15) . .
O6 P2 C4 107.66(15) . .
O7 P2 C4 106.25(15) . .
U1 O1 Ag1 168.09(18) . .
U1 O2 Ag2 127.42(17) . .
P1 O3 U1 136.52(14) . .
P1 O4 Ag2 112.50(12) . 1_554
P1 O4 Ag1 119.17(13) . 1_455
Ag2 O4 Ag1 87.58(8) 1_554 1_455
P1 O5 H5A 109.5 . .
P2 O6 U1 149.23(15) . .
P2 O7 H7B 109.5 . .
P2 O8 Ag2 123.13(13) . .
P2 O8 Ag1 124.99(13) . 1_556
Ag2 O8 Ag1 86.27(8) . 1_556
C2 C1 C3 119.8(3) . .
C2 C1 P1 120.4(3) . .
C3 C1 P1 119.8(3) . .
C3 C2 C1 120.4(3) 3_566 .
C3 C2 H7A 119.8 3_566 .
C1 C2 H7A 119.8 . .
C2 C3 C1 119.8(3) 3_566 .
C2 C3 H3A 120.1 3_566 .
C1 C3 H3A 120.1 . .
C6 C4 C5 119.5(3) . .
C6 C4 P2 120.6(3) . .
C5 C4 P2 119.8(3) . .
C6 C5 C4 120.1(3) 3_667 .
C6 C5 H2A 120.0 3_667 .
C4 C5 H2A 120.0 . .
C5 C6 C4 120.4(3) 3_667 .
C5 C6 H6A 119.8 3_667 .
C4 C6 H6A 119.8 . .

loop_
_geom_bond_atom_site_label_1
_geom_bond_atom_site_label_2
_geom_bond_distance
_geom_bond_site_symmetry_2
U1 O2 1.783(3) .
U1 O1 1.797(3) .
U1 O6 2.268(2) .
U1 O6 2.268(2) 4_575
U1 O3 2.278(2) .
U1 O3 2.278(2) 4_575
Ag1 O4 2.447(2) 4_675
Ag1 O4 2.447(2) 1_655
Ag1 O1 2.455(3) .
Ag1 O8 2.487(2) 4_574
Ag1 O8 2.487(2) 1_554
Ag1 Ag2 3.3669(8) 1_654
Ag1 Ag2 3.3671(8) 1_554
Ag2 O2 2.384(3) .
Ag2 O4 2.419(2) 4_576
Ag2 O4 2.419(2) 1_556
Ag2 O8 2.437(2) 4_575
Ag2 O8 2.438(2) .
Ag2 Ag1 3.3669(8) 1_456
Ag2 Ag1 3.3671(8) 1_556
P1 O4 1.524(2) .
P1 O3 1.524(2) .
P1 O5 1.554(2) .
P1 C1 1.792(3) .
P2 O8 1.518(2) .
P2 O6 1.520(2) .
P2 O7 1.562(3) .
P2 C4 1.792(4) .
O4 Ag2 2.419(2) 1_554
O4 Ag1 2.447(2) 1_455
O5 H5A 0.8400 .
O7 H7B 0.8400 .
O8 Ag1 2.487(2) 1_556
C1 C2 1.394(5) .
C1 C3 1.401(5) .
C2 C3 1.386(5) 3_566
C2 H7A 0.9500 .
C3 C2 1.386(5) 3_566
C3 H3A 0.9500 .
C4 C6 1.400(5) .
C4 C5 1.402(5) .
C5 C6 1.380(5) 3_667
C5 H2A 0.9500 .
C6 C5 1.380(5) 3_667
C6 H6A 0.9500 .
